data_2106068
loop_
_publ_author_name
'Jost, K.H.'
'Schulze, H.J.'

_publ_section_title
;
 Mechanismen der Phasentransformation des K (P O3) und die Struktur der
 Hoechsttemperatur Modifikation des K (P O3)
;
_journal_name_full 'Acta Crystallographica B (24,1968-38,1982)'
_journal_page_first 1345
_journal_page_last 1353
_journal_volume 27
_journal_year 1971
_chemical_formula_sum 'K O3 P'
_chemical_name_systematic 'K (P O3)'
_space_group_IT_number 63
_symmetry_space_group_name_Hall '-B 2 2b'
_symmetry_space_group_name_H-M 'B b m m'
_cell_angle_alpha 90
_cell_angle_beta 90
_cell_angle_gamma 90
_cell_formula_units_Z 4
_cell_length_a 12.94
_cell_length_b 4.54
_cell_length_c 5.92
_cell_volume 347.786
_citation_journal_id_ASTM ACBCAR
_cod_data_source_file Jost_ACBCAR_1971_1992.cif
_cod_data_source_block K1O3P1
_cod_original_cell_volume 347.7858
_cod_original_sg_symbol_Hall '-C 2c 2 (y,z,x)'
_cod_original_formula_sum 'K1 O3 P1'
_cod_database_code 2106068

loop_
_symmetry_equiv_pos_as_xyz
x,y,z
-x,y+1/2,-z
-x,-y,z
x,-y+1/2,-z
-x,-y,-z
x,-y-1/2,z
x,y,-z
-x,y-1/2,z
x+1/2,y,z+1/2
-x+1/2,y+1/2,-z+1/2
-x+1/2,-y,z+1/2
x+1/2,-y+1/2,-z+1/2
-x+1/2,-y,-z+1/2
x+1/2,-y-1/2,z+1/2
x+1/2,y,-z+1/2
-x+1/2,y-1/2,z+1/2

loop_
_atom_site_label
_atom_site_type_symbol
_atom_site_fract_x
_atom_site_fract_y
_atom_site_fract_z
_atom_site_occupancy
_atom_site_U_iso_or_equiv
O2 O-2 0.2212 0.0654 0.5 0.5 0.0
P1 P+5 0.1774 0.75 0.5 1 0.0
O1 O-2 0.1198 0.687 0.2857 0.5 0.0
K1 K+1 0.1021 0.25 0 1 0.0
